data_1576428
loop_
_publ_author_name
'Swain, Amlan'
'Behera, Bedabyas'
'Samal, Saroj Lochan'
'Rout, Laxmidhar'
'Mohapatra, Debendra K.'

_publ_section_title
;
 CuNiO2 nano catalyst for efficient Csp2--S bond formation in water:
 toward green synthesis of bioactive molecules
;
_journal_issue 3
_journal_name_full 'Catalysis Science &amp; Technology'
_journal_page_first 830
_journal_page_last 839
_journal_paper_doi 10.1039/D5CY01377A
_journal_volume 16
_journal_year 2026
_chemical_formula_moiety 'C11 H10 N2 O S2'
_chemical_formula_sum 'C11 H10 N2 O S2'
_chemical_formula_weight 250.33
_space_group_crystal_system monoclinic
_space_group_IT_number 14
_space_group_name_Hall '-P 2yn'
_space_group_name_H-M_alt 'P 1 21/n 1'
_atom_sites_solution_hydrogens geom
_atom_sites_solution_primary dual
_audit_creation_date 2024-10-25
_audit_creation_method
;
Olex2 1.5-alpha
(compiled 2022.11.02 svn.ra8b101fa for OlexSys, GUI svn.r6635)
;
_audit_update_record
;
2024-10-25 deposited with the CCDC.	2025-12-24 downloaded from the CCDC.
;
_cell_angle_alpha 90
_cell_angle_beta 95.349(4)
_cell_angle_gamma 90
_cell_formula_units_Z 4
_cell_length_a 5.6370(2)
_cell_length_b 22.2950(7)
_cell_length_c 9.3965(4)
_cell_measurement_reflns_used 5283
_cell_measurement_temperature 293(2)
_cell_measurement_theta_max 26.9300
_cell_measurement_theta_min 2.3490
_cell_volume 1175.78(8)
_computing_cell_refinement 'CrysAlisPro 1.171.41.93a (Rigaku OD, 2020)'
_computing_data_collection 'CrysAlisPro 1.171.41.93a (Rigaku OD, 2020)'
_computing_data_reduction 'CrysAlisPro 1.171.41.93a (Rigaku OD, 2020)'
_computing_molecular_graphics 'Olex2 1.5-alpha (Dolomanov et al., 2009)'
_computing_publication_material 'Olex2 1.5-alpha (Dolomanov et al., 2009)'
_computing_structure_refinement 'SHELXL 2018/3 (Sheldrick, 2015)'
_computing_structure_solution 'SHELXT 2018/2 (Sheldrick, 2018)'
_diffrn_ambient_temperature 293(2)
_diffrn_detector 'Hybrid Pixel Array Detector'
_diffrn_detector_area_resol_mean 10.0000
_diffrn_measured_fraction_theta_full 1.000
_diffrn_measured_fraction_theta_max 0.948
_diffrn_measurement_details
;
List of Runs (angles in degrees, time in seconds):

  # Type    Start    End  Width  t~exp~   \w     \q     \k     \f   Frames
#--------------------------------------------------------------------------
  1  \w    -50.00 -14.00   0.50   24.45    --   10.00 -57.00 -60.00   72
  2  \w    -13.00  94.00   0.50   24.45    --   10.00  82.00  30.00  214
  3  \w    -77.00 -50.00   0.50   24.45    --   10.00 -77.00 120.00   54
  4  \w    -38.00  33.00   0.50   24.45    --   10.00 -77.00 120.00  142
  5  \w    -15.00  12.00   0.50   24.45    --   10.00  77.00   0.00   54
  6  \w     20.00  94.00   0.50   24.45    --   10.00  77.00   0.00  148
  7  \w     -8.00  18.00   0.50   24.45    --   10.00  82.00 120.00   52
  8  \w     63.00  89.00   0.50   24.45    --   10.00  82.00 120.00   52
  9  \w    -68.00 -43.00   0.50   24.45    --  -10.20 -77.00  30.00   50
;
_diffrn_measurement_device 'four-circle diffractometer'
_diffrn_measurement_device_type 'XtaLAB Pro II AFC12 (RINC): Kappa single'
_diffrn_measurement_method '\w scans'
_diffrn_orient_matrix_type 'CrysAlisPro convention (1999,Acta A55,543-557)'
_diffrn_orient_matrix_UB_11 0.0092775000
_diffrn_orient_matrix_UB_12 0.0289480000
_diffrn_orient_matrix_UB_13 0.0312984000
_diffrn_orient_matrix_UB_21 -0.0509548000
_diffrn_orient_matrix_UB_22 0.0127650000
_diffrn_orient_matrix_UB_23 -0.0649108000
_diffrn_orient_matrix_UB_31 -0.1152923000
_diffrn_orient_matrix_UB_32 -0.0033134000
_diffrn_orient_matrix_UB_33 0.0235414000
_diffrn_radiation_monochromator mirror
_diffrn_radiation_probe x-ray
_diffrn_radiation_type 'Mo K\a'
_diffrn_radiation_wavelength 0.71073
_diffrn_reflns_av_R_equivalents 0.0223
_diffrn_reflns_av_unetI/netI 0.0245
_diffrn_reflns_Laue_measured_fraction_full 1.000
_diffrn_reflns_Laue_measured_fraction_max 0.948
_diffrn_reflns_limit_h_max 7
_diffrn_reflns_limit_h_min -7
_diffrn_reflns_limit_k_max 23
_diffrn_reflns_limit_k_min -27
_diffrn_reflns_limit_l_max 11
_diffrn_reflns_limit_l_min -11
_diffrn_reflns_number 8734
_diffrn_reflns_point_group_measured_fraction_full 1.000
_diffrn_reflns_point_group_measured_fraction_max 0.948
_diffrn_reflns_theta_full 25.242
_diffrn_reflns_theta_max 26.990
_diffrn_reflns_theta_min 1.827
_diffrn_source 'micro-focus sealed X-ray tube'
_diffrn_source_type 'Rigaku (Mo) X-ray Source'
_exptl_absorpt_coefficient_mu 0.432
_exptl_absorpt_correction_T_max 1.00000
_exptl_absorpt_correction_T_min 0.44263
_exptl_absorpt_correction_type multi-scan
_exptl_absorpt_process_details
;
CrysAlisPro 1.171.41.93a (Rigaku Oxford Diffraction, 2020)
Empirical absorption correction using spherical harmonics,
implemented in SCALE3 ABSPACK scaling algorithm.
;
_exptl_crystal_density_diffrn 1.414
_exptl_crystal_description crystalline
_exptl_crystal_F_000 520
_exptl_crystal_size_max 0.15
_exptl_crystal_size_mid 0.12
_exptl_crystal_size_min 0.10
_refine_diff_density_max 0.160
_refine_diff_density_min -0.262
_refine_diff_density_rms 0.041
_refine_ls_extinction_method none
_refine_ls_goodness_of_fit_ref 1.137
_refine_ls_hydrogen_treatment constr
_refine_ls_matrix_type full
_refine_ls_number_parameters 147
_refine_ls_number_reflns 2431
_refine_ls_number_restraints 0
_refine_ls_restrained_S_all 1.137
_refine_ls_R_factor_all 0.0486
_refine_ls_R_factor_gt 0.0356
_refine_ls_shift/su_max 0.001
_refine_ls_shift/su_mean 0.000
_refine_ls_structure_factor_coef Fsqd
_refine_ls_weighting_details 'w=1/[\s^2^(Fo^2^)+(0.0535P)^2^+0.0271P] where P=(Fo^2^+2Fc^2^)/3'
_refine_ls_weighting_scheme calc
_refine_ls_wR_factor_gt 0.0968
_refine_ls_wR_factor_ref 0.1021
_reflns_Friedel_coverage 0.000
_reflns_number_gt 1869
_reflns_number_total 2431
_reflns_threshold_expression 'I > 2\s(I)'
_cod_data_source_file d5cy01377a2.cif
_cod_data_source_block as-137_01102024
_cod_database_code 1576428
_shelx_shelxl_version_number 2018/3
_chemical_oxdiff_formula 'C H O N S'
_shelx_space_group_comment
;
The symmetry employed for this shelxl refinement is uniquely defined
by the following loop, which should always be used as a source of
symmetry information in preference to the above space-group names.
They are only intended as comments.
;
_olex2_refinement_description
;
1. Fixed Uiso
 At 1.2 times of:
  All C(H) groups
 At 1.5 times of:
  All C(H,H,H) groups
2.a Aromatic/amide H refined with riding coordinates:
 C00C(H00D), C00D(H00E), C00E(H00F), C00F(H00G)
2.b Idealised Me refined as rotating group:
 C00B(H00A,H00B,H00C), C00G(H00H,H00I,H00J)
;
_olex2_submission_special_instructions 'No special instructions were received'
_oxdiff_exptl_absorpt_empirical_details
;
Empirical correction (ABSPACK) includes:
- Absorption correction using spherical harmonics
- Frame scaling
;
_oxdiff_exptl_absorpt_empirical_full_max 2.037
_oxdiff_exptl_absorpt_empirical_full_min 0.632

loop_
_space_group_symop_operation_xyz
'x, y, z'
'-x+1/2, y+1/2, -z+1/2'
'-x, -y, -z'
'x-1/2, -y-1/2, z-1/2'

loop_
_atom_site_label
_atom_site_type_symbol
_atom_site_fract_x
_atom_site_fract_y
_atom_site_fract_z
_atom_site_U_iso_or_equiv
_atom_site_adp_type
_atom_site_occupancy
_atom_site_site_symmetry_order
_atom_site_calc_flag
_atom_site_refinement_flags_posn
_atom_site_refinement_flags_adp
_atom_site_refinement_flags_occupancy
_atom_site_disorder_assembly
_atom_site_disorder_group
S001 S 0.78090(7) 0.82088(2) 0.61510(6) 0.05748(19) Uani 1 1 d . . . . .
S002 S 1.21061(9) 0.73449(2) 0.63708(7) 0.0757(2) Uani 1 1 d . . . . .
O003 O 0.2991(2) 0.55127(6) 0.43196(15) 0.0746(4) Uani 1 1 d . . . . .
N004 N 1.2114(2) 0.85082(6) 0.58950(16) 0.0508(4) Uani 1 1 d . . . . .
N005 N 1.0795(2) 0.90340(6) 0.57667(14) 0.0507(4) Uani 1 1 d . . . . .
C006 C 0.8548(3) 0.89490(7) 0.58749(16) 0.0433(4) Uani 1 1 d . . . . .
C007 C 0.5787(3) 0.60604(7) 0.57927(17) 0.0473(4) Uani 1 1 d . . . . .
C008 C 1.0794(3) 0.80503(7) 0.60990(17) 0.0464(4) Uani 1 1 d . . . . .
C009 C 0.3738(3) 0.56356(7) 0.5536(2) 0.0541(4) Uani 1 1 d . . . . .
C00A C 0.9573(3) 0.68632(7) 0.6151(2) 0.0549(5) Uani 1 1 d . . . . .
C00B C 0.6766(3) 0.94412(7) 0.5777(2) 0.0581(5) Uani 1 1 d . . . . .
H00A H 0.542742 0.932858 0.512481 0.087 Uiso 1 1 calc R U . . .
H00B H 0.747733 0.979881 0.543818 0.087 Uiso 1 1 calc R U . . .
H00C H 0.624112 0.951437 0.670423 0.087 Uiso 1 1 calc R U . . .
C00C C 0.6620(3) 0.62652(8) 0.71424(18) 0.0589(5) Uani 1 1 d . . . . .
H00D H 0.590725 0.613169 0.793793 0.071 Uiso 1 1 calc R U . . .
C00D C 0.6907(4) 0.62610(8) 0.46354(19) 0.0591(5) Uani 1 1 d . . . . .
H00E H 0.638112 0.612583 0.372396 0.071 Uiso 1 1 calc R U . . .
C00E C 0.8494(3) 0.66647(8) 0.7317(2) 0.0624(5) Uani 1 1 d . . . . .
H00F H 0.902915 0.680018 0.822678 0.075 Uiso 1 1 calc R U . . .
C00F C 0.8781(4) 0.66556(8) 0.4804(2) 0.0632(5) Uani 1 1 d . . . . .
H00G H 0.951712 0.678338 0.401217 0.076 Uiso 1 1 calc R U . . .
C00G C 0.2609(3) 0.53716(8) 0.6776(2) 0.0712(6) Uani 1 1 d . . . . .
H00H H 0.126226 0.513223 0.642817 0.107 Uiso 1 1 calc R U . . .
H00I H 0.209280 0.568865 0.736589 0.107 Uiso 1 1 calc R U . . .
H00J H 0.374832 0.512501 0.732759 0.107 Uiso 1 1 calc R U . . .

loop_
_atom_site_aniso_label
_atom_site_aniso_U_11
_atom_site_aniso_U_22
_atom_site_aniso_U_33
_atom_site_aniso_U_23
_atom_site_aniso_U_13
_atom_site_aniso_U_12
S001 0.0333(3) 0.0437(3) 0.0953(4) 0.0053(2) 0.0051(2) 0.00241(18)
S002 0.0452(3) 0.0455(3) 0.1335(6) -0.0032(3) -0.0078(3) 0.0112(2)
O003 0.0740(9) 0.0784(9) 0.0696(9) -0.0054(7) -0.0030(7) -0.0114(8)
N004 0.0349(7) 0.0504(8) 0.0680(9) 0.0023(7) 0.0094(7) 0.0062(6)
N005 0.0417(8) 0.0458(7) 0.0655(9) 0.0041(7) 0.0092(7) 0.0020(6)
C006 0.0383(9) 0.0434(8) 0.0483(9) 0.0005(7) 0.0035(7) 0.0038(7)
C007 0.0535(10) 0.0386(8) 0.0502(9) 0.0016(7) 0.0064(8) 0.0096(7)
C008 0.0354(8) 0.0446(8) 0.0586(10) -0.0051(8) 0.0022(8) 0.0064(7)
C009 0.0521(10) 0.0439(9) 0.0668(12) 0.0033(9) 0.0074(9) 0.0112(8)
C00A 0.0504(10) 0.0378(9) 0.0754(13) -0.0014(8) 0.0004(9) 0.0094(7)
C00B 0.0494(10) 0.0485(9) 0.0761(12) 0.0061(9) 0.0044(9) 0.0104(8)
C00C 0.0637(12) 0.0613(11) 0.0522(11) 0.0007(9) 0.0080(9) 0.0053(9)
C00D 0.0730(13) 0.0537(10) 0.0499(10) -0.0002(8) 0.0026(10) -0.0053(9)
C00E 0.0667(13) 0.0617(11) 0.0570(11) -0.0081(9) -0.0033(10) 0.0072(10)
C00F 0.0733(13) 0.0560(10) 0.0613(12) 0.0083(9) 0.0116(10) -0.0027(10)
C00G 0.0722(14) 0.0603(12) 0.0833(14) 0.0103(11) 0.0194(11) -0.0001(10)

loop_
_atom_type_symbol
_atom_type_description
_atom_type_scat_dispersion_real
_atom_type_scat_dispersion_imag
_atom_type_scat_source
C C 0.0033 0.0016 'International Tables Vol C Tables 4.2.6.8 and 6.1.1.4'
H H 0.0000 0.0000 'International Tables Vol C Tables 4.2.6.8 and 6.1.1.4'
N N 0.0061 0.0033 'International Tables Vol C Tables 4.2.6.8 and 6.1.1.4'
O O 0.0106 0.0060 'International Tables Vol C Tables 4.2.6.8 and 6.1.1.4'
S S 0.1246 0.1234 'International Tables Vol C Tables 4.2.6.8 and 6.1.1.4'

loop_
_geom_angle_atom_site_label_1
_geom_angle_atom_site_label_2
_geom_angle_atom_site_label_3
_geom_angle
_geom_angle_site_symmetry_1
_geom_angle_site_symmetry_3
_geom_angle_publ_flag
C008 S001 C006 86.67(8) . . ?
C008 S002 C00A 101.64(8) . . ?
C008 N004 N005 111.72(13) . . ?
C006 N005 N004 112.95(13) . . ?
N005 C006 S001 113.78(12) . . ?
N005 C006 C00B 123.26(14) . . ?
C00B C006 S001 122.96(12) . . ?
C00C C007 C009 123.09(17) . . ?
C00D C007 C009 118.73(15) . . ?
C00D C007 C00C 118.18(17) . . ?
S001 C008 S002 125.55(10) . . ?
N004 C008 S001 114.88(11) . . ?
N004 C008 S002 119.51(12) . . ?
O003 C009 C007 119.35(17) . . ?
O003 C009 C00G 120.60(17) . . ?
C007 C009 C00G 120.05(16) . . ?
C00E C00A S002 120.70(15) . . ?
C00E C00A C00F 119.51(18) . . ?
C00F C00A S002 119.66(16) . . ?
C006 C00B H00A 109.5 . . ?
C006 C00B H00B 109.5 . . ?
C006 C00B H00C 109.5 . . ?
H00A C00B H00B 109.5 . . ?
H00A C00B H00C 109.5 . . ?
H00B C00B H00C 109.5 . . ?
C007 C00C H00D 119.6 . . ?
C00E C00C C007 120.73(18) . . ?
C00E C00C H00D 119.6 . . ?
C007 C00D H00E 119.3 . . ?
C00F C00D C007 121.31(16) . . ?
C00F C00D H00E 119.3 . . ?
C00A C00E C00C 120.25(17) . . ?
C00A C00E H00F 119.9 . . ?
C00C C00E H00F 119.9 . . ?
C00A C00F H00G 120.0 . . ?
C00D C00F C00A 120.01(19) . . ?
C00D C00F H00G 120.0 . . ?
C009 C00G H00H 109.5 . . ?
C009 C00G H00I 109.5 . . ?
C009 C00G H00J 109.5 . . ?
H00H C00G H00I 109.5 . . ?
H00H C00G H00J 109.5 . . ?
H00I C00G H00J 109.5 . . ?

loop_
_geom_bond_atom_site_label_1
_geom_bond_atom_site_label_2
_geom_bond_distance
_geom_bond_site_symmetry_2
_geom_bond_publ_flag
S001 C006 1.7276(16) . ?
S001 C008 1.7244(16) . ?
S002 C008 1.7465(15) . ?
S002 C00A 1.7831(19) . ?
O003 C009 1.212(2) . ?
N004 N005 1.3874(17) . ?
N004 C008 1.2883(19) . ?
N005 C006 1.294(2) . ?
C006 C00B 1.485(2) . ?
C007 C009 1.496(2) . ?
C007 C00C 1.388(2) . ?
C007 C00D 1.382(2) . ?
C009 C00G 1.499(3) . ?
C00A C00E 1.375(3) . ?
C00A C00F 1.382(3) . ?
C00B H00A 0.9600 . ?
C00B H00B 0.9600 . ?
C00B H00C 0.9600 . ?
C00C H00D 0.9300 . ?
C00C C00E 1.380(2) . ?
C00D H00E 0.9300 . ?
C00D C00F 1.372(3) . ?
C00E H00F 0.9300 . ?
C00F H00G 0.9300 . ?
C00G H00H 0.9600 . ?
C00G H00I 0.9600 . ?
C00G H00J 0.9600 . ?

loop_
_geom_torsion_atom_site_label_1
_geom_torsion_atom_site_label_2
_geom_torsion_atom_site_label_3
_geom_torsion_atom_site_label_4
_geom_torsion
_geom_torsion_site_symmetry_1
_geom_torsion_site_symmetry_2
_geom_torsion_site_symmetry_3
_geom_torsion_site_symmetry_4
_geom_torsion_publ_flag
S002 C00A C00E C00C -176.31(13) . . . . ?
S002 C00A C00F C00D 176.73(14) . . . . ?
N004 N005 C006 S001 0.11(19) . . . . ?
N004 N005 C006 C00B 179.89(15) . . . . ?
N005 N004 C008 S001 0.21(18) . . . . ?
N005 N004 C008 S002 -177.14(11) . . . . ?
C006 S001 C008 S002 177.03(12) . . . . ?
C006 S001 C008 N004 -0.12(13) . . . . ?
C007 C00C C00E C00A -0.4(3) . . . . ?
C007 C00D C00F C00A -0.4(3) . . . . ?
C008 S001 C006 N005 0.00(13) . . . . ?
C008 S001 C006 C00B -179.78(15) . . . . ?
C008 S002 C00A C00E -96.17(15) . . . . ?
C008 S002 C00A C00F 88.08(15) . . . . ?
C008 N004 N005 C006 -0.2(2) . . . . ?
C009 C007 C00C C00E -178.95(16) . . . . ?
C009 C007 C00D C00F 179.33(16) . . . . ?
C00A S002 C008 S001 16.65(14) . . . . ?
C00A S002 C008 N004 -166.31(14) . . . . ?
C00C C007 C009 O003 174.30(16) . . . . ?
C00C C007 C009 C00G -5.0(2) . . . . ?
C00C C007 C00D C00F -0.5(3) . . . . ?
C00D C007 C009 O003 -5.5(2) . . . . ?
C00D C007 C009 C00G 175.16(15) . . . . ?
C00D C007 C00C C00E 0.9(3) . . . . ?
C00E C00A C00F C00D 0.9(3) . . . . ?
C00F C00A C00E C00C -0.6(3) . . . . ?
